data_2239065
loop_
_publ_author_name
'Li, Wei'
'Yang, Ruchun'
'Xiao, Qiang'

_publ_section_title
;
 (2<i>R</i>,3<i>S</i>,4<i>R</i>,5<i>R</i>)-5-(4-Amino-5-iodo-7<i>H</i>-pyrrolo[2,3-<i>d</i>]pyrimidin-7-yl)-4-fluoro-2-(hydroxymethyl)tetrahydrofuran-3-ol
;
_journal_coeditor_code KP2461
_journal_issue 2
_journal_name_full 'Acta Crystallographica Section E'
_journal_page_first o120
_journal_paper_doi 10.1107/S1600536813034995
_journal_volume 70
_journal_year 2014
_chemical_formula_iupac 'C11 H12 F I N4 O3'
_chemical_formula_moiety 'C11 H12 F I N4 O3'
_chemical_formula_sum 'C11 H12 F I N4 O3'
_chemical_formula_weight 394.15
_chemical_name_systematic
(2<i>R</i>,3<i>S</i>,4<i>R</i>,5<i>R</i>)-5-(4-Amino-5-iodo-7<i>H</i>-pyrrolo[2,3-<i>d</i>]pyrimidin-7-yl)-4-fluoro-2-(hydroxymethyl)tetrahydrofuran-3-ol
_space_group_IT_number 1
_symmetry_cell_setting triclinic
_symmetry_space_group_name_Hall 'P 1'
_symmetry_space_group_name_H-M 'P 1'
_atom_sites_solution_hydrogens geom
_atom_sites_solution_primary direct
_atom_sites_solution_secondary difmap
_audit_creation_method SHELXL-97
_cell_angle_alpha 84.533(8)
_cell_angle_beta 83.400(8)
_cell_angle_gamma 78.679(7)
_cell_formula_units_Z 1
_cell_length_a 5.2602(4)
_cell_length_b 7.1570(6)
_cell_length_c 9.0126(10)
_cell_measurement_reflns_used 1312
_cell_measurement_temperature 293(2)
_cell_measurement_theta_max 28.4692
_cell_measurement_theta_min 2.9048
_cell_volume 329.57(5)
_computing_cell_refinement '<i>CrysAlis PRO</i> (Agilent, 2013)'
_computing_data_collection '<i>CrysAlis PRO</i> (Agilent, 2013)'
_computing_data_reduction '<i>CrysAlis PRO</i> (Agilent, 2013)'
_computing_molecular_graphics 'SHELXTL (Sheldrick, 2008)'
_computing_publication_material 'SHELXTL (Sheldrick, 2008)'
_computing_structure_refinement 'SHELXL97 (Sheldrick, 2008)'
_computing_structure_solution 'SHELXS97 (Sheldrick, 2008)'
_diffrn_ambient_temperature 293(2)
_diffrn_measured_fraction_theta_full 0.999
_diffrn_measured_fraction_theta_max 0.999
_diffrn_measurement_device_type 'Agilent Xcalibur (Eos, Gemini)'
_diffrn_measurement_method '\w scans'
_diffrn_radiation_monochromator graphite
_diffrn_radiation_source 'Enhance (Mo) X-ray Source'
_diffrn_radiation_type MoK\a
_diffrn_radiation_wavelength 0.71073
_diffrn_reflns_av_R_equivalents 0.0124
_diffrn_reflns_av_sigmaI/netI 0.0352
_diffrn_reflns_limit_h_max 6
_diffrn_reflns_limit_h_min -6
_diffrn_reflns_limit_k_max 7
_diffrn_reflns_limit_k_min -8
_diffrn_reflns_limit_l_max 10
_diffrn_reflns_limit_l_min -10
_diffrn_reflns_number 1874
_diffrn_reflns_theta_full 25.00
_diffrn_reflns_theta_max 25.00
_diffrn_reflns_theta_min 2.91
_diffrn_standards_decay_% 0
_diffrn_standards_interval_count 0
_diffrn_standards_interval_time 0
_diffrn_standards_number 0
_exptl_absorpt_coefficient_mu 2.455
_exptl_absorpt_correction_T_max 0.7913
_exptl_absorpt_correction_T_min 0.4401
_exptl_absorpt_correction_type multi-scan
_exptl_absorpt_process_details '(<i>CrysAlis PRO</i>; Agilent, 2013)'
_exptl_crystal_colour colourless
_exptl_crystal_density_diffrn 1.986
_exptl_crystal_density_method 'not measured'
_exptl_crystal_description Block
_exptl_crystal_F_000 192
_exptl_crystal_size_max 0.40
_exptl_crystal_size_mid 0.20
_exptl_crystal_size_min 0.10
_refine_diff_density_max 0.807
_refine_diff_density_min -0.950
_refine_ls_abs_structure_details 'Flack (1983)'
_refine_ls_abs_structure_Flack -0.02(4)
_refine_ls_extinction_coef 0.067(7)
_refine_ls_extinction_expression Fc^*^=kFc[1+0.001xFc^2^\l^3^/sin(2\q)]^-1/4^
_refine_ls_extinction_method SHELXL
_refine_ls_goodness_of_fit_ref 1.117
_refine_ls_hydrogen_treatment constr
_refine_ls_matrix_type full
_refine_ls_number_parameters 184
_refine_ls_number_reflns 1657
_refine_ls_number_restraints 543
_refine_ls_restrained_S_all 0.979
_refine_ls_R_factor_all 0.0345
_refine_ls_R_factor_gt 0.0345
_refine_ls_shift/su_max 0.000
_refine_ls_shift/su_mean 0.000
_refine_ls_structure_factor_coef Fsqd
_refine_ls_weighting_details 'calc w=1/[\s^2^(Fo^2^)+(0.0711P)^2^+0.4273P] where P=(Fo^2^+2Fc^2^)/3'
_refine_ls_weighting_scheme calc
_refine_ls_wR_factor_gt 0.1012
_refine_ls_wR_factor_ref 0.1012
_reflns_number_gt 1657
_reflns_number_total 1657
_reflns_threshold_expression >2sigma(I)
_cod_data_source_file kp2461sup1.cif
_cod_data_source_block I
_cod_database_code 2239065
_cod_database_fobs_code 2239065

loop_
_symmetry_equiv_pos_as_xyz
'x, y, z'

loop_
_atom_site_type_symbol
_atom_site_label
_atom_site_fract_x
_atom_site_fract_y
_atom_site_fract_z
_atom_site_U_iso_or_equiv
_atom_site_adp_type
_atom_site_calc_flag
_atom_site_refinement_flags
_atom_site_occupancy
_atom_site_symmetry_multiplicity
I I1 0.1930 0.6449 0.3463 0.0308(2) Uani d U 1 1
F F1 0.429(2) 0.7543(16) 0.9462(11) 0.057(3) Uani d U 1 1
N N1 0.461(2) 1.0608(16) 0.2063(11) 0.048(2) Uani d U 1 1
H H1A 0.4856 1.1477 0.1362 0.058 Uiso calc R 1 1
H H1B 0.3686 0.9781 0.1935 0.058 Uiso calc R 1 1
N N2 0.711(2) 1.1864(12) 0.3508(12) 0.035(2) Uani d U 1 1
N N3 0.8208(15) 1.0496(10) 0.5935(8) 0.0301(14) Uani d U 1 1
N N4 0.667(2) 0.7549(14) 0.6696(13) 0.026(2) Uani d U 1 1
O O1 0.936(3) 0.4908(14) 0.7689(12) 0.032(2) Uani d U 1 1
O O2 0.8391(16) 0.4981(11) 1.1671(8) 0.0393(16) Uani d U 1 1
H H2 0.9573 0.5579 1.1665 0.059 Uiso calc R 1 1
O O3 0.7857(18) 0.1388(10) 0.8929(8) 0.0499(19) Uani d U 1 1
H H3 0.6824 0.2335 0.8651 0.075 Uiso calc R 1 1
C C1 0.430(2) 0.7432(14) 0.4790(11) 0.0288(17) Uani d U 1 1
C C2 0.5445(15) 0.9116(11) 0.4542(9) 0.0231(15) Uani d U 1 1
C C3 0.567(2) 1.0544(15) 0.3346(11) 0.0299(19) Uani d U 1 1
C C4 0.820(2) 1.1806(15) 0.4769(12) 0.034(2) Uani d U 1 1
H H4 0.9075 1.2797 0.4856 0.040 Uiso calc R 1 1
C C5 0.6830(16) 0.9159(11) 0.5735(9) 0.0239(15) Uani d U 1 1
C C6 0.5113(16) 0.6501(12) 0.6100(9) 0.0266(16) Uani d U 1 1
H H6 0.4693 0.5350 0.6525 0.032 Uiso calc R 1 1
C C7 0.8350(17) 0.6879(12) 0.7859(9) 0.0278(16) Uani d U 1 1
H H7 0.9788 0.7584 0.7741 0.033 Uiso calc R 1 1
C C8 0.7021(19) 0.6988(13) 0.9462(10) 0.0327(17) Uani d U 1 1
H H8 0.7699 0.7901 0.9980 0.039 Uiso calc R 1 1
C C9 0.774(2) 0.4980(17) 1.0223(16) 0.025(2) Uani d U 1 1
H H9 0.6276 0.4317 1.0244 0.030 Uiso calc R 1 1
C C10 0.9965(18) 0.4065(12) 0.9139(10) 0.0289(16) Uani d U 1 1
H H10 1.1607 0.4371 0.9366 0.035 Uiso calc R 1 1
C C11 1.022(2) 0.1922(15) 0.9151(13) 0.045(2) Uani d U 1 1
H H11A 1.1544 0.1445 0.8369 0.055 Uiso calc R 1 1
H H11B 1.0774 0.1335 1.0104 0.055 Uiso calc R 1 1

loop_
_atom_site_aniso_label
_atom_site_aniso_U_11
_atom_site_aniso_U_22
_atom_site_aniso_U_33
_atom_site_aniso_U_12
_atom_site_aniso_U_13
_atom_site_aniso_U_23
I1 0.0289(3) 0.0375(3) 0.0286(3) -0.01214(17) -0.00417(17) -0.00181(17)
F1 0.056(5) 0.064(6) 0.032(4) 0.024(4) 0.007(3) 0.009(4)
N1 0.061(6) 0.051(5) 0.037(5) -0.022(5) -0.025(5) 0.025(4)
N2 0.044(4) 0.030(5) 0.031(4) -0.012(5) -0.008(3) 0.016(4)
N3 0.042(3) 0.027(3) 0.024(3) -0.014(3) -0.007(3) 0.004(3)
N4 0.038(4) 0.023(4) 0.017(3) -0.011(3) -0.006(3) 0.010(3)
O1 0.048(4) 0.023(3) 0.023(4) -0.006(3) 0.001(3) 0.006(3)
O2 0.057(4) 0.048(4) 0.021(3) -0.029(3) -0.017(3) 0.010(3)
O3 0.096(6) 0.031(4) 0.031(4) -0.030(4) -0.011(4) -0.002(3)
C1 0.030(3) 0.027(4) 0.029(4) -0.010(3) -0.004(3) 0.012(3)
C2 0.029(3) 0.022(3) 0.017(3) -0.008(3) -0.001(3) 0.010(3)
C3 0.035(4) 0.029(4) 0.024(4) -0.008(3) -0.005(4) 0.012(3)
C4 0.042(5) 0.031(4) 0.028(4) -0.011(4) -0.005(4) 0.011(4)
C5 0.033(3) 0.020(3) 0.018(3) -0.007(3) -0.003(3) 0.005(3)
C6 0.035(3) 0.027(3) 0.018(3) -0.012(3) -0.002(3) 0.007(3)
C7 0.040(3) 0.027(3) 0.019(3) -0.013(3) -0.008(3) 0.006(3)
C8 0.051(4) 0.028(4) 0.019(3) -0.009(3) -0.008(3) 0.006(3)
C9 0.038(5) 0.023(4) 0.020(4) -0.016(4) -0.017(4) 0.007(3)
C10 0.039(4) 0.026(4) 0.024(4) -0.009(3) -0.013(3) 0.005(3)
C11 0.062(5) 0.033(4) 0.037(5) -0.001(4) -0.014(4) 0.008(4)

loop_
_atom_type_symbol
_atom_type_description
_atom_type_scat_dispersion_real
_atom_type_scat_dispersion_imag
_atom_type_scat_source
C C 0.0033 0.0016 'International Tables Vol C Tables 4.2.6.8 and 6.1.1.4'
H H 0.0000 0.0000 'International Tables Vol C Tables 4.2.6.8 and 6.1.1.4'
O O 0.0106 0.0060 'International Tables Vol C Tables 4.2.6.8 and 6.1.1.4'
N N 0.0061 0.0033 'International Tables Vol C Tables 4.2.6.8 and 6.1.1.4'
F F 0.0171 0.0103 'International Tables Vol C Tables 4.2.6.8 and 6.1.1.4'
I I -0.4742 1.8119 'International Tables Vol C Tables 4.2.6.8 and 6.1.1.4'

loop_
_geom_angle_atom_site_label_1
_geom_angle_atom_site_label_2
_geom_angle_atom_site_label_3
_geom_angle
C3 N1 H1A 120.0
C3 N1 H1B 120.0
H1A N1 H1B 120.0
C4 N2 C3 119.3(9)
C4 N3 C5 111.9(8)
C5 N4 C6 107.7(9)
C5 N4 C7 124.2(10)
C6 N4 C7 126.3(8)
C7 O1 C10 106.5(9)
C9 O2 H2 109.5
C11 O3 H3 109.5
C6 C1 C2 106.7(9)
C6 C1 I1 124.3(7)
C2 C1 I1 129.0(6)
C5 C2 C3 116.5(8)
C5 C2 C1 107.4(7)
C3 C2 C1 135.8(9)
N1 C3 N2 118.4(9)
N1 C3 C2 123.8(10)
N2 C3 C2 117.7(9)
N2 C4 N3 127.9(10)
N2 C4 H4 116.0
N3 C4 H4 116.0
N3 C5 C2 126.4(7)
N3 C5 N4 124.6(9)
C2 C5 N4 108.9(8)
C1 C6 N4 109.2(8)
C1 C6 H6 125.4
N4 C6 H6 125.4
O1 C7 N4 107.3(9)
O1 C7 C8 105.9(7)
N4 C7 C8 115.4(8)
O1 C7 H7 109.4
N4 C7 H7 109.4
C8 C7 H7 109.4
F1 C8 C9 110.9(9)
F1 C8 C7 111.0(8)
C9 C8 C7 105.6(8)
F1 C8 H8 109.8
C9 C8 H8 109.8
C7 C8 H8 109.8
O2 C9 C10 114.3(9)
O2 C9 C8 113.1(10)
C10 C9 C8 101.9(9)
O2 C9 H9 109.1
C10 C9 H9 109.1
C8 C9 H9 109.1
O1 C10 C11 108.9(8)
O1 C10 C9 105.4(9)
C11 C10 C9 113.3(9)
O1 C10 H10 109.7
C11 C10 H10 109.7
C9 C10 H10 109.7
O3 C11 C10 112.3(8)
O3 C11 H11A 109.1
C10 C11 H11A 109.1
O3 C11 H11B 109.1
C10 C11 H11B 109.1
H11A C11 H11B 107.9

loop_
_geom_bond_atom_site_label_1
_geom_bond_atom_site_label_2
_geom_bond_distance
I1 C1 2.080(11)
F1 C8 1.411(16)
N1 C3 1.332(14)
N1 H1A 0.8600
N1 H1B 0.8600
N2 C4 1.326(16)
N2 C3 1.350(18)
N3 C4 1.340(12)
N3 C5 1.345(11)
N4 C5 1.384(12)
N4 C6 1.393(15)
N4 C7 1.435(14)
O1 C7 1.423(14)
O1 C10 1.428(13)
O2 C9 1.387(16)
O2 H2 0.8200
O3 C11 1.408(15)
O3 H3 0.8200
C1 C6 1.369(13)
C1 C2 1.438(13)
C2 C5 1.372(12)
C2 C3 1.424(12)
C4 H4 0.9300
C6 H6 0.9300
C7 C8 1.533(12)
C7 H7 0.9800
C8 C9 1.529(14)
C8 H8 0.9800
C9 C10 1.519(17)
C9 H9 0.9800
C10 C11 1.512(13)
C10 H10 0.9800
C11 H11A 0.9700
C11 H11B 0.9700

loop_
_geom_hbond_atom_site_label_D
_geom_hbond_atom_site_label_H
_geom_hbond_atom_site_label_A
_geom_hbond_site_symmetry_A
_geom_hbond_distance_DH
_geom_hbond_distance_HA
_geom_hbond_distance_DA
_geom_hbond_angle_DHA
C8 H8 O3 1_565 0.98 2.60 3.247(11) 123.9
N1 H1A O3 1_564 0.86 2.55 3.189(13) 132
O2 H2 I1 1_656 0.82 2.35 2.9933 136
